data_7017538
loop_
_publ_author_name
'Konarev, Dmitri V.'
'Khasanov, Salavat S.'
'Kornev, Alexey B.'
'Faraonov, Maxim A.'
'Troshin, Pavel A.'
'Lyubovskaya, Rimma N.'

_publ_section_title
;
 Molecular and ionic complexes of pyrrolidinofullerene bearing chelating
 3-pyridyl units.
;
_journal_issue 3
_journal_name_full 'Dalton transactions (Cambridge, England : 2003)'
_journal_page_first 791
_journal_page_last 798
_journal_paper_doi 10.1039/c1dt11040c
_journal_volume 41
_journal_year 2012
_chemical_formula_moiety 'C72 H11 N3, 1.0(C6 H5 Cl)'
_chemical_formula_sum 'C78 H16 Cl N3'
_chemical_formula_weight 1030.39
_space_group_IT_number 14
_symmetry_cell_setting monoclinic
_symmetry_space_group_name_Hall '-P 2ybc'
_symmetry_space_group_name_H-M 'P 1 21/c 1'
_atom_sites_solution_hydrogens geom
_atom_sites_solution_primary direct
_atom_sites_solution_secondary difmap
_audit_creation_date
;
'Tue Mar 16 11:07:21 2010'
;
_audit_creation_method
;
CrysAlisPro, Oxford Diffraction Ltd.,
Version 1.171.33.55 (release 05-01-2010 CrysAlis171 .NET)
(compiled Jan 5 2010,16:28:46)
;
_cell_angle_alpha 90.00
_cell_angle_beta 101.937(11)
_cell_angle_gamma 90.00
_cell_formula_units_Z 4
_cell_length_a 10.1250(12)
_cell_length_b 42.021(5)
_cell_length_c 10.0152(10)
_cell_measurement_reflns_used 10810
_cell_measurement_temperature 293(2)
_cell_measurement_theta_max 26.36
_cell_measurement_theta_min 2.81
_cell_volume 4168.9(8)
_computing_cell_refinement
;
CrysAlisPro, Oxford Diffraction Ltd.,
Version 1.171.33.55 (release 05-01-2010 CrysAlis171 .NET)
(compiled Jan 5 2010,16:28:46)
;
_computing_data_collection
;
CrysAlisPro, Oxford Diffraction Ltd.,
Version 1.171.33.55 (release 05-01-2010 CrysAlis171 .NET)
(compiled Jan 5 2010,16:28:46)
;
_computing_data_reduction
;
CrysAlisPro, Oxford Diffraction Ltd.,
Version 1.171.33.55 (release 05-01-2010 CrysAlis171 .NET)
(compiled Jan 5 2010,16:28:46)
;
_computing_molecular_graphics 'WinGX (L.J. Farrugia, 1999)'
_computing_publication_material 'WinGX (L.J. Farrugia, 1999)'
_computing_structure_refinement 'SHELXL-97 (Sheldrick, 2008)'
_computing_structure_solution 'SHELXL-97 (Sheldrick, 2008)'
_diffrn_ambient_temperature 293(2)
_diffrn_detector_area_resol_mean 10.4752
_diffrn_measured_fraction_theta_full 0.994
_diffrn_measured_fraction_theta_max 0.994
_diffrn_measurement_details
;
?
;
_diffrn_measurement_device_type 'Goniometer Xcalibur, detector: Ruby (Gemini Mo)'
_diffrn_measurement_method 'Xcalibur, Ruby, Gemini'
_diffrn_radiation_monochromator graphite
_diffrn_radiation_source 'Enhance (Mo) X-ray Source'
_diffrn_radiation_type 'Mo K\a'
_diffrn_radiation_wavelength 0.71073
_diffrn_reflns_av_R_equivalents 0.1059
_diffrn_reflns_av_sigmaI/netI 0.0860
_diffrn_reflns_limit_h_max 12
_diffrn_reflns_limit_h_min -12
_diffrn_reflns_limit_k_max 40
_diffrn_reflns_limit_k_min -52
_diffrn_reflns_limit_l_max 12
_diffrn_reflns_limit_l_min -12
_diffrn_reflns_number 31698
_diffrn_reflns_theta_full 26.37
_diffrn_reflns_theta_max 26.37
_diffrn_reflns_theta_min 2.83
_exptl_absorpt_coefficient_mu 0.158
_exptl_absorpt_correction_T_max 0.974
_exptl_absorpt_correction_T_min 0.961
_exptl_absorpt_correction_type multi-scan
_exptl_absorpt_process_details
;
CrysAlisPro, Oxford Diffraction Ltd.,
Version 1.171.33.55 (release 05-01-2010 CrysAlis171 .NET)
(compiled Jan 5 2010,16:28:46)
Empirical absorption correction using spherical harmonics,
implemented in SCALE3 ABSPACK scaling algorithm.
;
_exptl_crystal_colour 'dark brown'
_exptl_crystal_density_diffrn 1.642
_exptl_crystal_density_method 'not measured'
_exptl_crystal_description prism
_exptl_crystal_F_000 2088
_exptl_crystal_size_max 0.40
_exptl_crystal_size_mid 0.20
_exptl_crystal_size_min 0.20
_refine_diff_density_max 0.269
_refine_diff_density_min -0.367
_refine_diff_density_rms 0.063
_refine_ls_extinction_coef 0.0017(5)
_refine_ls_extinction_expression Fc^*^=kFc[1+0.001xFc^2^\l^3^/sin(2\q)]^-1/4^
_refine_ls_extinction_method SHELXL
_refine_ls_goodness_of_fit_ref 1.018
_refine_ls_hydrogen_treatment mixed
_refine_ls_matrix_type full
_refine_ls_number_parameters 838
_refine_ls_number_reflns 8495
_refine_ls_number_restraints 385
_refine_ls_restrained_S_all 1.005
_refine_ls_R_factor_all 0.1366
_refine_ls_R_factor_gt 0.0711
_refine_ls_shift/su_max 0.011
_refine_ls_shift/su_mean 0.000
_refine_ls_structure_factor_coef Fsqd
_refine_ls_weighting_details 'calc w=1/[\s^2^(Fo^2^)+(0.1113P)^2^+0.0000P] where P=(Fo^2^+2Fc^2^)/3'
_refine_ls_weighting_scheme calc
_refine_ls_wR_factor_gt 0.1722
_refine_ls_wR_factor_ref 0.2225
_reflns_number_gt 4550
_reflns_number_total 8495
_reflns_threshold_expression >2\s(I)
_cod_data_source_file c1dt11040c.txt
_cod_data_source_block DP3FP_C6H5Cl_293K
_cod_original_cell_volume 4169.0(8)
_cod_database_code 7017538

loop_
_symmetry_equiv_pos_as_xyz
'x, y, z'
'-x, y+1/2, -z+1/2'
'-x, -y, -z'
'x, -y-1/2, z-1/2'

loop_
_atom_site_label
_atom_site_type_symbol
_atom_site_fract_x
_atom_site_fract_y
_atom_site_fract_z
_atom_site_U_iso_or_equiv
_atom_site_adp_type
_atom_site_occupancy
_atom_site_symmetry_multiplicity
_atom_site_calc_flag
_atom_site_refinement_flags
_atom_site_disorder_assembly
_atom_site_disorder_group
C101 C 0.8959(3) 0.09792(7) 0.2309(3) 0.0417(8) Uani 1 1 d . . .
C102 C 1.2013(3) 0.17741(8) 0.0439(3) 0.0475(8) Uani 1 1 d . . .
C103 C 0.8331(3) 0.16464(8) 0.2194(3) 0.0424(8) Uani 1 1 d . . .
C104 C 1.0675(4) 0.06850(8) 0.3901(3) 0.0522(9) Uani 1 1 d . . .
C105 C 1.1396(4) 0.22995(7) 0.3000(3) 0.0518(9) Uani 1 1 d . . .
C106 C 0.9186(4) 0.10529(9) 0.4744(3) 0.0500(9) Uani 1 1 d . . .
C107 C 0.9634(3) 0.17121(7) 0.0546(3) 0.0415(8) Uani 1 1 d . . .
C108 C 0.9369(4) 0.20834(8) 0.3659(3) 0.0503(9) Uani 1 1 d . . .
C109 C 0.8851(3) 0.11323(7) 0.0917(3) 0.0390(7) Uani 1 1 d . . .
C110 C 1.0857(3) 0.08065(7) 0.1558(3) 0.0439(8) Uani 1 1 d . . .
C111 C 1.0242(3) 0.10516(7) 0.0650(3) 0.0395(7) Uani 1 1 d . . .
C112 C 0.8688(3) 0.15960(9) 0.4648(3) 0.0505(9) Uani 1 1 d . . .
C113 C 0.8936(3) 0.19529(8) 0.2372(3) 0.0440(8) Uani 1 1 d . . .
C114 C 0.8227(3) 0.14697(8) 0.3297(3) 0.0426(8) Uani 1 1 d . . .
C115 C 0.9741(3) 0.19948(7) 0.1350(3) 0.0439(8) Uani 1 1 d . . .
C116 C 1.0228(4) 0.08347(8) 0.5011(3) 0.0503(9) Uani 1 1 d . . .
C117 C 1.1053(3) 0.12632(8) 0.0163(3) 0.0412(8) Uani 1 1 d . . .
C118 C 1.4829(3) 0.13512(10) 0.2587(4) 0.0572(10) Uani 1 1 d . . .
C119 C 1.4158(4) 0.08635(9) 0.3610(4) 0.0572(9) Uani 1 1 d . . .
C120 C 1.2121(4) 0.06490(8) 0.4261(4) 0.0531(9) Uani 1 1 d . . .
C121 C 1.2576(4) 0.07810(8) 0.5606(3) 0.0562(9) Uani 1 1 d . . .
C122 C 1.0618(4) 0.22590(7) 0.3983(3) 0.0517(9) Uani 1 1 d . . .
C123 C 1.5285(3) 0.14814(10) 0.3940(4) 0.0550(9) Uani 1 1 d . . .
C124 C 0.8535(3) 0.11266(8) 0.3356(3) 0.0461(8) Uani 1 1 d . . .
C125 C 1.4547(3) 0.19648(8) 0.4943(3) 0.0512(9) Uani 1 1 d . . .
C126 C 1.4596(4) 0.09911(9) 0.4905(4) 0.0549(9) Uani 1 1 d . . .
C127 C 0.9236(3) 0.18986(9) 0.4824(3) 0.0517(9) Uani 1 1 d . . .
C128 C 1.2842(4) 0.22663(8) 0.3371(3) 0.0531(9) Uani 1 1 d . . .
C129 C 1.4718(3) 0.14589(9) 0.6186(3) 0.0548(9) Uani 1 1 d . . .
C130 C 1.3254(4) 0.18941(9) 0.6600(3) 0.0520(9) Uani 1 1 d . . .
C131 C 1.0043(3) 0.07622(7) 0.2570(3) 0.0453(8) Uani 1 1 d . . .
C132 C 1.4331(4) 0.18967(9) 0.2494(3) 0.0558(9) Uani 1 1 d . . .
C133 C 1.2099(4) 0.20528(8) 0.1190(3) 0.0470(8) Uani 1 1 d . . .
C134 C 1.2243(4) 0.07673(8) 0.1898(3) 0.0514(9) Uani 1 1 d . . .
C135 C 0.8508(3) 0.15002(7) 0.0852(3) 0.0401(7) Uani 1 1 d . . .
C136 C 1.3288(4) 0.21139(8) 0.2243(3) 0.0540(9) Uani 1 1 d . . .
C137 C 1.2896(4) 0.06902(8) 0.3287(4) 0.0567(9) Uani 1 1 d . . .
C138 C 1.1485(4) 0.11714(9) 0.6836(3) 0.0565(10) Uani 1 1 d . . .
C139 C 1.4225(3) 0.16056(9) 0.1697(3) 0.0522(9) Uani 1 1 d . . .
C140 C 1.4980(3) 0.18185(9) 0.3874(3) 0.0541(9) Uani 1 1 d . . .
C141 C 1.3871(4) 0.12353(9) 0.6721(3) 0.0566(9) Uani 1 1 d . . .
C142 C 1.3084(4) 0.15476(9) 0.0698(3) 0.0489(9) Uani 1 1 d . . .
C143 C 1.0932(4) 0.21662(7) 0.1660(3) 0.0498(9) Uani 1 1 d . . .
C144 C 1.2505(4) 0.12323(9) 0.0534(3) 0.0490(9) Uani 1 1 d . . .
C145 C 1.4276(3) 0.10495(9) 0.2420(4) 0.0551(9) Uani 1 1 d . . .
C146 C 1.3098(4) 0.09872(9) 0.1377(3) 0.0523(9) Uani 1 1 d . . .
C147 C 1.5172(3) 0.13037(9) 0.5067(3) 0.0541(9) Uani 1 1 d . . .
C148 C 0.9279(4) 0.13417(9) 0.5539(3) 0.0517(9) Uani 1 1 d . . .
C149 C 1.0986(4) 0.17157(9) 0.6740(3) 0.0537(9) Uani 1 1 d . . .
C150 C 1.0736(3) 0.16042(8) 0.0102(3) 0.0413(8) Uani 1 1 d . . .
C151 C 1.3474(4) 0.21904(8) 0.4690(3) 0.0542(9) Uani 1 1 d . . .
C152 C 1.3792(4) 0.09462(8) 0.5925(3) 0.0575(10) Uani 1 1 d . . .
C153 C 1.1414(4) 0.08958(8) 0.6076(3) 0.0539(9) Uani 1 1 d . . .
C154 C 1.2658(4) 0.21470(8) 0.5709(3) 0.0542(9) Uani 1 1 d . . .
C155 C 1.2742(4) 0.13452(9) 0.7164(3) 0.0551(9) Uani 1 1 d . . .
C156 C 1.0415(4) 0.19587(9) 0.5887(3) 0.0532(9) Uani 1 1 d . . .
C157 C 1.1267(4) 0.21798(8) 0.5358(3) 0.0542(9) Uani 1 1 d . . .
C158 C 1.2433(4) 0.16797(9) 0.7111(3) 0.0536(9) Uani 1 1 d . . .
C159 C 1.4415(4) 0.17789(9) 0.6119(3) 0.0543(9) Uani 1 1 d . . .
C160 C 1.0400(4) 0.14001(9) 0.6567(3) 0.0545(10) Uani 1 1 d . . .
N1 N 0.7339(3) 0.12504(7) -0.1135(3) 0.0541(8) Uani 1 1 d . . .
C1 C 0.7179(3) 0.15227(8) -0.0285(3) 0.0465(8) Uani 1 1 d . . .
H1 H 0.6402 0.1485 0.0137 0.056 Uiso 1 1 calc R . .
C2 C 0.7663(3) 0.09891(8) -0.0189(3) 0.0483(8) Uani 1 1 d . . .
H2 H 0.6890 0.0951 0.0238 0.058 Uiso 1 1 calc R . .
C11 C 0.6983(3) 0.18331(8) -0.1029(3) 0.0421(7) Uani 1 1 d . . .
C12 C 0.7604(3) 0.19080(8) -0.2091(3) 0.0497(8) Uani 1 1 d . . .
H12 H 0.8160 0.1761 -0.2398 0.060 Uiso 1 1 calc R . .
C13 C 0.7394(4) 0.22019(9) -0.2687(3) 0.0549(9) Uani 1 1 d . . .
H13 H 0.7809 0.2258 -0.3400 0.066 Uiso 1 1 calc R . .
C14 C 0.6572(4) 0.24101(9) -0.2224(4) 0.0611(10) Uani 1 1 d . . .
H14 H 0.6440 0.2609 -0.2639 0.073 Uiso 1 1 calc R . .
N15 N 0.5949(4) 0.23499(8) -0.1227(3) 0.0696(9) Uani 1 1 d . . .
C16 C 0.6157(4) 0.20626(9) -0.0656(3) 0.0579(9) Uani 1 1 d . . .
H16 H 0.5713 0.2014 0.0043 0.070 Uiso 1 1 calc R . .
C21 C 0.8001(3) 0.06860(8) -0.0822(3) 0.0495(8) Uani 1 1 d . . .
C22 C 0.8502(5) 0.06777(10) -0.1998(4) 0.0716(12) Uani 1 1 d . . .
H22 H 0.8607 0.0871 -0.2418 0.086 Uiso 1 1 calc R . .
N23 N 0.8844(5) 0.04155(9) -0.2578(4) 0.0899(12) Uani 1 1 d . . .
C24 C 0.8702(5) 0.01470(10) -0.1955(5) 0.0794(13) Uani 1 1 d . . .
H24 H 0.8943 -0.0040 -0.2340 0.095 Uiso 1 1 calc R . .
C25 C 0.8233(5) 0.01242(10) -0.0806(4) 0.0753(12) Uani 1 1 d . . .
H25 H 0.8157 -0.0073 -0.0409 0.090 Uiso 1 1 calc R . .
C26 C 0.7867(4) 0.03960(9) -0.0225(4) 0.0640(10) Uani 1 1 d . . .
H26 H 0.7528 0.0385 0.0569 0.077 Uiso 1 1 calc R . .
H1N H 0.657(4) 0.1214(9) -0.173(4) 0.072(12) Uiso 1 1 d . . .
Cl1A Cl 1.4281(9) 0.0462(2) -0.0679(8) 0.152(3) Uani 0.473(10) 1 d PDU A 1
C1A C 1.3593(8) 0.0214(3) -0.1935(11) 0.088(3) Uani 0.473(10) 1 d PGDU A 1
C2A C 1.2200(8) 0.0202(2) -0.2378(10) 0.077(2) Uani 0.473(10) 1 d PGDU A 1
H2A H 1.1648 0.0328 -0.1960 0.093 Uiso 0.473(10) 1 calc PR A 1
C3A C 1.1631(8) 0.0001(2) -0.3445(9) 0.085(3) Uani 0.473(10) 1 d PGDU A 1
H3A H 1.0698 -0.0008 -0.3741 0.102 Uiso 0.473(10) 1 calc PR A 1
C4A C 1.2456(12) -0.0188(2) -0.4070(9) 0.100(3) Uani 0.473(10) 1 d PGDU A 1
H4A H 1.2075 -0.0322 -0.4784 0.120 Uiso 0.473(10) 1 calc PR A 1
C5A C 1.3849(11) -0.0175(3) -0.3627(11) 0.115(4) Uani 0.473(10) 1 d PGDU A 1
H5A H 1.4401 -0.0301 -0.4045 0.138 Uiso 0.473(10) 1 calc PR A 1
C6A C 1.4418(7) 0.0026(3) -0.2560(12) 0.103(4) Uani 0.473(10) 1 d PGDU A 1
H6A H 1.5351 0.0034 -0.2264 0.124 Uiso 0.473(10) 1 calc PR A 1
Cl1B Cl 1.3734(16) 0.04983(17) -0.0941(7) 0.105(4) Uani 0.384(12) 1 d PDU B 2
C1B C 1.3563(12) 0.0229(3) -0.2220(13) 0.075(3) Uani 0.384(12) 1 d PGDU B 2
C2B C 1.2308(11) 0.0100(4) -0.2787(14) 0.086(3) Uani 0.384(12) 1 d PGDU B 2
H2B H 1.1555 0.0156 -0.2443 0.103 Uiso 0.384(12) 1 calc PR B 2
C3B C 1.2179(13) -0.0113(3) -0.3867(13) 0.097(3) Uani 0.384(12) 1 d PGDU B 2
H3B H 1.1339 -0.0200 -0.4247 0.116 Uiso 0.384(12) 1 calc PR B 2
C4B C 1.3305(16) -0.0198(3) -0.4381(11) 0.110(4) Uani 0.384(12) 1 d PGDU B 2
H4B H 1.3218 -0.0340 -0.5104 0.132 Uiso 0.384(12) 1 calc PR B 2
C5B C 1.4560(13) -0.0069(3) -0.3814(12) 0.107(4) Uani 0.384(12) 1 d PGDU B 2
H5B H 1.5313 -0.0125 -0.4158 0.128 Uiso 0.384(12) 1 calc PR B 2
C6B C 1.4689(10) 0.0144(3) -0.2734(13) 0.090(4) Uani 0.384(12) 1 d PGDU B 2
H6B H 1.5529 0.0231 -0.2355 0.108 Uiso 0.384(12) 1 calc PR B 2
Cl1C Cl 1.298(3) 0.0498(5) -0.104(2) 0.115(6) Uani 0.142(9) 1 d PDU C 3
C1C C 1.309(3) 0.0207(7) -0.216(3) 0.080(5) Uani 0.142(9) 1 d PGDU C 3
C2C C 1.200(3) 0.0131(8) -0.319(3) 0.084(5) Uani 0.142(9) 1 d PGDU C 3
H2C H 1.1226 0.0257 -0.3334 0.101 Uiso 0.142(9) 1 calc PR C 3
C3C C 1.205(3) -0.0135(8) -0.400(3) 0.094(5) Uani 0.142(9) 1 d PGDU C 3
H3C H 1.1314 -0.0187 -0.4692 0.113 Uiso 0.142(9) 1 calc PR C 3
C4C C 1.320(4) -0.0324(6) -0.379(3) 0.107(6) Uani 0.142(9) 1 d PGDU C 3
H4C H 1.3237 -0.0502 -0.4330 0.129 Uiso 0.142(9) 1 calc PR C 3
C5C C 1.430(3) -0.0247(6) -0.275(4) 0.124(8) Uani 0.142(9) 1 d PGDU C 3
H5C H 1.5070 -0.0374 -0.2609 0.149 Uiso 0.142(9) 1 calc PR C 3
C6C C 1.425(2) 0.0018(7) -0.194(3) 0.104(6) Uani 0.142(9) 1 d PGDU C 3
H6C H 1.4981 0.0070 -0.1251 0.125 Uiso 0.142(9) 1 calc PRU C 3

loop_
_atom_site_aniso_label
_atom_site_aniso_U_11
_atom_site_aniso_U_22
_atom_site_aniso_U_33
_atom_site_aniso_U_23
_atom_site_aniso_U_13
_atom_site_aniso_U_12
C101 0.0472(19) 0.0366(17) 0.0368(16) 0.0002(13) -0.0014(14) -0.0144(15)
C102 0.055(2) 0.060(2) 0.0290(15) 0.0091(15) 0.0106(14) -0.0115(18)
C103 0.0355(17) 0.050(2) 0.0387(16) -0.0027(15) 0.0007(13) 0.0048(15)
C104 0.065(2) 0.0340(18) 0.0494(19) 0.0074(15) -0.0072(17) -0.0130(17)
C105 0.068(2) 0.0273(17) 0.0514(19) 0.0020(14) -0.0082(17) -0.0034(16)
C106 0.053(2) 0.062(2) 0.0365(16) 0.0056(16) 0.0126(15) -0.0191(19)
C107 0.051(2) 0.0395(18) 0.0273(14) 0.0072(13) -0.0076(14) 0.0018(15)
C108 0.055(2) 0.0389(18) 0.0526(19) -0.0108(16) 0.0018(16) 0.0166(17)
C109 0.0437(18) 0.0375(17) 0.0319(14) -0.0010(13) -0.0008(13) -0.0038(14)
C110 0.052(2) 0.0338(17) 0.0415(16) -0.0107(14) 0.0002(15) 0.0009(15)
C111 0.0460(18) 0.0405(18) 0.0283(14) -0.0067(13) -0.0011(13) -0.0042(15)
C112 0.0425(19) 0.071(3) 0.0418(17) -0.0056(17) 0.0179(15) 0.0009(18)
C113 0.0419(18) 0.0412(19) 0.0446(17) -0.0018(14) -0.0012(14) 0.0083(15)
C114 0.0317(16) 0.057(2) 0.0387(16) -0.0068(15) 0.0067(13) -0.0019(15)
C115 0.050(2) 0.0363(18) 0.0391(16) 0.0085(14) -0.0050(14) 0.0047(15)
C116 0.061(2) 0.047(2) 0.0402(17) 0.0137(15) 0.0045(16) -0.0143(18)
C117 0.0475(19) 0.052(2) 0.0228(13) -0.0088(13) 0.0049(13) -0.0001(16)
C118 0.0332(19) 0.081(3) 0.059(2) -0.003(2) 0.0135(16) 0.0012(19)
C119 0.047(2) 0.053(2) 0.067(2) -0.0021(18) 0.0003(18) 0.0208(18)
C120 0.064(2) 0.0330(18) 0.055(2) 0.0096(15) -0.0044(18) 0.0040(17)
C121 0.067(3) 0.043(2) 0.0483(19) 0.0162(16) -0.0112(18) 0.0003(19)
C122 0.065(2) 0.0305(17) 0.055(2) -0.0098(15) 0.0036(18) 0.0055(17)
C123 0.0278(17) 0.074(3) 0.060(2) 0.0013(19) 0.0025(15) -0.0018(17)
C124 0.0433(19) 0.056(2) 0.0389(17) 0.0029(15) 0.0085(14) -0.0111(16)
C125 0.045(2) 0.056(2) 0.0448(18) -0.0013(16) -0.0095(15) -0.0206(18)
C126 0.0420(19) 0.057(2) 0.058(2) 0.0058(18) -0.0077(16) 0.0141(18)
C127 0.050(2) 0.063(2) 0.0436(18) -0.0160(17) 0.0125(16) 0.0100(18)
C128 0.065(2) 0.0374(18) 0.0510(19) 0.0012(15) -0.0017(17) -0.0188(17)
C129 0.045(2) 0.064(2) 0.0436(18) 0.0047(17) -0.0178(15) -0.0068(18)
C130 0.060(2) 0.057(2) 0.0307(15) -0.0108(15) -0.0088(15) -0.0126(19)
C131 0.058(2) 0.0291(16) 0.0434(17) -0.0013(13) -0.0026(16) -0.0080(16)
C132 0.052(2) 0.061(2) 0.055(2) 0.0058(18) 0.0122(17) -0.023(2)
C133 0.055(2) 0.0434(19) 0.0393(16) 0.0122(15) 0.0026(15) -0.0117(17)
C134 0.060(2) 0.0409(19) 0.0493(18) -0.0123(15) 0.0012(17) 0.0134(17)
C135 0.0435(18) 0.0421(18) 0.0301(14) 0.0030(13) -0.0027(13) 0.0000(15)
C136 0.061(2) 0.049(2) 0.0500(19) 0.0109(17) 0.0064(17) -0.0226(19)
C137 0.066(2) 0.0381(19) 0.059(2) -0.0039(16) -0.0046(19) 0.0156(18)
C138 0.072(3) 0.070(3) 0.0246(15) 0.0114(16) 0.0046(15) -0.016(2)
C139 0.0379(19) 0.077(3) 0.0447(18) 0.0060(18) 0.0156(15) -0.0077(18)
C140 0.0351(18) 0.069(3) 0.055(2) 0.0061(18) 0.0013(15) -0.0154(17)
C141 0.062(2) 0.059(2) 0.0396(17) 0.0145(17) -0.0103(17) -0.002(2)
C142 0.050(2) 0.065(2) 0.0361(16) -0.0008(16) 0.0194(16) -0.0037(18)
C143 0.066(2) 0.0325(17) 0.0444(17) 0.0086(14) -0.0038(16) -0.0037(17)
C144 0.053(2) 0.064(2) 0.0327(15) -0.0073(16) 0.0166(15) 0.0058(19)
C145 0.040(2) 0.068(3) 0.057(2) -0.0103(19) 0.0104(16) 0.0160(19)
C146 0.052(2) 0.059(2) 0.0461(18) -0.0148(17) 0.0115(17) 0.0130(18)
C147 0.0360(19) 0.066(2) 0.052(2) 0.0036(18) -0.0107(15) 0.0043(17)
C148 0.054(2) 0.070(2) 0.0354(16) 0.0011(17) 0.0183(16) -0.0125(19)
C149 0.066(2) 0.070(3) 0.0261(15) -0.0133(16) 0.0126(16) -0.005(2)
C150 0.049(2) 0.051(2) 0.0213(13) 0.0062(13) 0.0013(13) 0.0004(16)
C151 0.058(2) 0.044(2) 0.052(2) -0.0053(16) -0.0075(17) -0.0196(18)
C152 0.065(3) 0.049(2) 0.0466(19) 0.0144(17) -0.0151(17) 0.0069(19)
C153 0.072(3) 0.051(2) 0.0338(16) 0.0178(16) 0.0004(16) -0.0111(19)
C154 0.070(3) 0.042(2) 0.0419(18) -0.0135(15) -0.0072(17) -0.0064(18)
C155 0.070(3) 0.068(3) 0.0231(15) 0.0065(15) -0.0009(15) -0.007(2)
C156 0.063(2) 0.057(2) 0.0399(17) -0.0198(17) 0.0135(17) 0.0010(19)
C157 0.066(2) 0.044(2) 0.0467(19) -0.0188(16) -0.0018(17) 0.0021(19)
C158 0.067(2) 0.068(3) 0.0226(14) -0.0093(15) 0.0009(15) -0.008(2)
C159 0.053(2) 0.059(2) 0.0409(17) -0.0023(17) -0.0128(15) -0.0112(19)
C160 0.063(2) 0.079(3) 0.0251(15) 0.0013(16) 0.0156(16) -0.008(2)
N1 0.063(2) 0.0494(18) 0.0394(14) -0.0050(13) -0.0135(14) -0.0007(15)
C1 0.0460(19) 0.051(2) 0.0367(16) -0.0003(15) -0.0039(14) -0.0012(16)
C2 0.049(2) 0.048(2) 0.0415(17) -0.0012(15) -0.0050(15) -0.0077(16)
C11 0.0394(18) 0.0453(19) 0.0361(15) -0.0034(14) -0.0048(13) 0.0037(15)
C12 0.049(2) 0.054(2) 0.0431(17) -0.0028(16) 0.0023(15) 0.0116(17)
C13 0.055(2) 0.057(2) 0.0513(19) 0.0077(17) 0.0074(17) 0.0024(19)
C14 0.062(2) 0.049(2) 0.070(2) 0.0065(19) 0.009(2) 0.003(2)
N15 0.074(2) 0.057(2) 0.081(2) 0.0053(18) 0.0231(19) 0.0153(18)
C16 0.062(2) 0.061(2) 0.0518(19) 0.0020(18) 0.0146(18) 0.003(2)
C21 0.052(2) 0.045(2) 0.0424(17) -0.0010(15) -0.0110(15) -0.0126(16)
C22 0.111(4) 0.053(2) 0.055(2) -0.0065(19) 0.025(2) -0.019(2)
N23 0.142(4) 0.058(2) 0.077(2) -0.020(2) 0.041(2) -0.017(2)
C24 0.103(4) 0.052(3) 0.084(3) -0.014(2) 0.022(3) -0.008(2)
C25 0.101(3) 0.045(2) 0.075(3) 0.000(2) 0.008(2) -0.006(2)
C26 0.085(3) 0.051(2) 0.054(2) -0.0009(18) 0.009(2) -0.011(2)
Cl1A 0.120(5) 0.193(6) 0.138(5) -0.070(4) 0.014(3) -0.007(4)
C1A 0.097(4) 0.065(6) 0.097(7) 0.009(4) 0.006(5) 0.016(5)
C2A 0.093(4) 0.067(6) 0.075(6) 0.022(3) 0.025(4) 0.000(4)
C3A 0.103(5) 0.076(7) 0.078(6) 0.022(4) 0.020(4) -0.012(5)
C4A 0.118(6) 0.073(6) 0.105(6) -0.004(5) 0.014(6) -0.007(6)
C5A 0.120(6) 0.080(7) 0.131(8) -0.015(5) -0.005(6) 0.037(6)
C6A 0.094(5) 0.097(9) 0.111(8) -0.006(6) 0.004(5) 0.021(5)
Cl1B 0.166(11) 0.086(3) 0.063(3) 0.001(2) 0.028(5) 0.001(5)
C1B 0.100(5) 0.058(7) 0.062(6) 0.014(4) 0.003(5) 0.016(6)
C2B 0.105(5) 0.078(7) 0.074(7) 0.027(4) 0.018(5) -0.006(5)
C3B 0.109(6) 0.072(7) 0.102(7) 0.010(5) 0.004(6) -0.016(6)
C4B 0.121(8) 0.080(7) 0.116(8) -0.014(6) -0.006(6) 0.023(7)
C5B 0.105(6) 0.080(9) 0.132(9) -0.022(6) 0.017(7) 0.028(7)
C6B 0.092(5) 0.073(9) 0.096(7) 0.000(6) -0.002(5) 0.028(6)
Cl1C 0.151(14) 0.117(9) 0.079(6) -0.006(5) 0.031(9) 0.016(9)
C1C 0.099(8) 0.067(8) 0.077(8) 0.015(6) 0.023(6) -0.005(6)
C2C 0.100(8) 0.076(9) 0.077(9) 0.020(7) 0.018(7) 0.002(7)
C3C 0.106(8) 0.074(9) 0.097(9) 0.008(7) 0.011(8) -0.009(7)
C4C 0.114(10) 0.086(10) 0.120(10) -0.010(8) 0.018(8) 0.000(8)
C5C 0.127(11) 0.101(13) 0.131(14) -0.013(10) -0.005(10) 0.030(10)
C6C 0.102(8) 0.099(9) 0.106(10) -0.005(8) 0.008(8) 0.008(7)

loop_
_atom_type_symbol
_atom_type_description
_atom_type_scat_dispersion_real
_atom_type_scat_dispersion_imag
_atom_type_scat_source
C C 0.0033 0.0016 'International Tables Vol C Tables 4.2.6.8 and 6.1.1.4'
H H 0.0000 0.0000 'International Tables Vol C Tables 4.2.6.8 and 6.1.1.4'
Cl Cl 0.1484 0.1585 'International Tables Vol C Tables 4.2.6.8 and 6.1.1.4'
N N 0.0061 0.0033 'International Tables Vol C Tables 4.2.6.8 and 6.1.1.4'

loop_
_geom_angle_atom_site_label_1
_geom_angle_atom_site_label_2
_geom_angle_atom_site_label_3
_geom_angle
C124 C101 C131 120.6(3)
C124 C101 C109 122.7(3)
C131 C101 C109 110.5(3)
C133 C102 C142 120.4(3)
C133 C102 C150 119.6(3)
C142 C102 C150 108.7(3)
C114 C103 C113 119.9(3)
C114 C103 C135 122.9(3)
C113 C103 C135 110.5(3)
C131 C104 C116 119.0(3)
C131 C104 C120 120.3(3)
C116 C104 C120 108.7(3)
C122 C105 C128 119.9(3)
C122 C105 C143 119.2(3)
C128 C105 C143 108.7(3)
C116 C106 C124 120.5(3)
C116 C106 C148 119.4(3)
C124 C106 C148 108.4(3)
C150 C107 C115 119.3(3)
C150 C107 C135 124.6(3)
C115 C107 C135 110.2(3)
C113 C108 C127 118.6(3)
C113 C108 C122 120.3(3)
C127 C108 C122 108.7(3)
C101 C109 C111 100.0(2)
C101 C109 C2 112.5(2)
C111 C109 C2 112.9(2)
C101 C109 C135 115.2(2)
C111 C109 C135 114.4(2)
C2 C109 C135 102.4(2)
C134 C110 C111 122.0(3)
C134 C110 C131 120.6(3)
C111 C110 C131 107.6(3)
C117 C111 C110 118.7(3)
C117 C111 C109 124.2(3)
C110 C111 C109 110.2(2)
C127 C112 C114 120.2(3)
C127 C112 C148 119.9(3)
C114 C112 C148 108.7(3)
C108 C113 C103 121.4(3)
C108 C113 C115 119.7(3)
C103 C113 C115 108.2(3)
C103 C114 C112 120.0(3)
C103 C114 C124 121.2(3)
C112 C114 C124 107.4(3)
C143 C115 C107 121.4(3)
C143 C115 C113 119.8(3)
C107 C115 C113 108.1(3)
C106 C116 C104 119.6(3)
C106 C116 C153 120.5(3)
C104 C116 C153 107.5(3)
C111 C117 C144 120.3(3)
C111 C117 C150 120.5(3)
C144 C117 C150 107.5(3)
C145 C118 C139 119.6(3)
C145 C118 C123 120.2(3)
C139 C118 C123 108.1(3)
C126 C119 C137 120.0(3)
C126 C119 C145 119.7(3)
C137 C119 C145 107.8(3)
C137 C120 C121 119.5(3)
C137 C120 C104 120.4(3)
C121 C120 C104 107.7(3)
C152 C121 C153 120.2(3)
C152 C121 C120 120.2(3)
C153 C121 C120 108.1(3)
C105 C122 C157 119.4(3)
C105 C122 C108 120.1(3)
C157 C122 C108 107.7(3)
C147 C123 C118 119.9(4)
C147 C123 C140 121.0(3)
C118 C123 C140 107.7(3)
C101 C124 C106 119.4(3)
C101 C124 C114 120.8(3)
C106 C124 C114 107.4(3)
C140 C125 C151 120.7(3)
C140 C125 C159 119.3(3)
C151 C125 C159 108.0(3)
C119 C126 C147 120.2(3)
C119 C126 C152 119.5(3)
C147 C126 C152 108.4(3)
C112 C127 C108 119.8(3)
C112 C127 C156 120.1(3)
C108 C127 C156 107.6(3)
C151 C128 C105 121.0(3)
C151 C128 C136 119.1(3)
C105 C128 C136 107.8(3)
C159 C129 C141 120.6(4)
C159 C129 C147 120.3(3)
C141 C129 C147 107.5(3)
C158 C130 C154 120.0(3)
C158 C130 C159 119.6(3)
C154 C130 C159 107.9(3)
C104 C131 C101 121.0(3)
C104 C131 C110 119.1(3)
C101 C131 C110 108.8(3)
C136 C132 C140 120.4(3)
C136 C132 C139 119.4(3)
C140 C132 C139 107.6(3)
C102 C133 C143 119.6(3)
C102 C133 C136 119.6(3)
C143 C133 C136 108.5(3)
C110 C134 C146 119.4(3)
C110 C134 C137 120.1(3)
C146 C134 C137 107.6(3)
C103 C135 C107 99.9(2)
C103 C135 C1 112.0(3)
C107 C135 C1 112.5(2)
C103 C135 C109 115.0(2)
C107 C135 C109 114.3(3)
C1 C135 C109 103.6(2)
C132 C136 C133 120.3(3)
C132 C136 C128 120.0(3)
C133 C136 C128 107.4(3)
C120 C137 C119 120.5(3)
C120 C137 C134 119.5(3)
C119 C137 C134 108.0(3)
C153 C138 C160 120.4(3)
C153 C138 C155 119.5(4)
C160 C138 C155 107.9(3)
C142 C139 C118 120.0(3)
C142 C139 C132 120.1(3)
C118 C139 C132 108.0(3)
C125 C140 C132 119.1(3)
C125 C140 C123 119.9(3)
C132 C140 C123 108.5(3)
C155 C141 C152 120.0(3)
C155 C141 C129 119.5(3)
C152 C141 C129 108.1(3)
C139 C142 C102 120.2(3)
C139 C142 C144 120.1(3)
C102 C142 C144 108.5(3)
C115 C143 C133 119.3(3)
C115 C143 C105 120.9(3)
C133 C143 C105 107.6(3)
C146 C144 C142 119.8(3)
C146 C144 C117 120.8(3)
C142 C144 C117 108.3(3)
C118 C145 C146 120.6(3)
C118 C145 C119 119.7(3)
C146 C145 C119 107.6(3)
C144 C146 C134 118.8(3)
C144 C146 C145 119.8(3)
C134 C146 C145 108.9(3)
C123 C147 C126 120.4(3)
C123 C147 C129 118.8(3)
C126 C147 C129 108.2(3)
C160 C148 C112 120.0(3)
C160 C148 C106 120.5(3)
C112 C148 C106 108.1(3)
C156 C149 C158 120.7(3)
C156 C149 C160 119.6(3)
C158 C149 C160 107.7(3)
C107 C150 C102 120.7(3)
C107 C150 C117 119.9(3)
C102 C150 C117 107.1(3)
C128 C151 C125 120.7(3)
C128 C151 C154 118.8(3)
C125 C151 C154 108.4(3)
C121 C152 C126 120.3(3)
C121 C152 C141 119.4(4)
C126 C152 C141 107.8(3)
C138 C153 C121 120.6(3)
C138 C153 C116 119.6(4)
C121 C153 C116 108.0(3)
C157 C154 C130 120.3(3)
C157 C154 C151 120.4(3)
C130 C154 C151 107.6(3)
C141 C155 C158 120.0(3)
C141 C155 C138 120.2(3)
C158 C155 C138 108.1(3)
C149 C156 C157 119.9(3)
C149 C156 C127 120.2(3)
C157 C156 C127 107.9(3)
C154 C157 C122 120.4(3)
C154 C157 C156 119.8(3)
C122 C157 C156 108.1(3)
C130 C158 C155 120.3(3)
C130 C158 C149 119.2(3)
C155 C158 C149 108.3(3)
C129 C159 C125 120.7(3)
C129 C159 C130 120.0(3)
C125 C159 C130 108.1(3)
C148 C160 C138 119.7(3)
C148 C160 C149 120.2(3)
C138 C160 C149 108.1(3)
C2 N1 C1 104.6(2)
N1 C1 C11 114.4(3)
N1 C1 C135 101.2(3)
C11 C1 C135 114.7(3)
N1 C2 C21 114.3(3)
N1 C2 C109 102.0(2)
C21 C2 C109 114.5(3)
C16 C11 C12 116.7(3)
C16 C11 C1 120.1(3)
C12 C11 C1 123.3(3)
C13 C12 C11 119.1(3)
C14 C13 C12 119.0(3)
N15 C14 C13 124.3(3)
C14 N15 C16 116.3(3)
N15 C16 C11 124.6(3)
C22 C21 C26 115.9(3)
C22 C21 C2 122.8(3)
C26 C21 C2 121.3(3)
N23 C22 C21 124.9(4)
C24 N23 C22 116.3(4)
N23 C24 C25 124.4(4)
C24 C25 C26 118.9(4)
C25 C26 C21 119.6(4)
C2A C1A C6A 120.0
C2A C1A Cl1A 120.1(6)
C6A C1A Cl1A 119.9(6)
C1A C2A C3A 120.0
C4A C3A C2A 120.0
C3A C4A C5A 120.0
C4A C5A C6A 120.0
C5A C6A C1A 120.0
C2B C1B C6B 120.0
C2B C1B Cl1B 120.8(6)
C6B C1B Cl1B 119.2(6)
C3B C2B C1B 120.0
C2B C3B C4B 120.0
C5B C4B C3B 120.0
C4B C5B C6B 120.0
C5B C6B C1B 120.0
C2C C1C C6C 120.0
C2C C1C Cl1C 120.6(10)
C6C C1C Cl1C 119.0(10)
C3C C2C C1C 120.0
C4C C3C C2C 120.0
C5C C4C C3C 120.0
C4C C5C C6C 120.0
C5C C6C C1C 120.0

loop_
_geom_bond_atom_site_label_1
_geom_bond_atom_site_label_2
_geom_bond_distance
C101 C124 1.362(4)
C101 C131 1.410(5)
C101 C109 1.519(4)
C102 C133 1.385(5)
C102 C142 1.425(5)
C102 C150 1.455(5)
C103 C114 1.353(4)
C103 C113 1.422(4)
C103 C135 1.522(4)
C104 C131 1.392(4)
C104 C116 1.430(5)
C104 C120 1.442(5)
C105 C122 1.392(5)
C105 C128 1.441(5)
C105 C143 1.441(4)
C106 C116 1.382(5)
C106 C124 1.443(4)
C106 C148 1.444(5)
C107 C150 1.361(4)
C107 C115 1.426(4)
C107 C135 1.527(4)
C108 C113 1.386(4)
C108 C127 1.430(5)
C108 C122 1.442(5)
C109 C111 1.525(4)
C109 C2 1.576(4)
C109 C135 1.583(4)
C110 C134 1.383(5)
C110 C111 1.429(4)
C110 C131 1.445(4)
C111 C117 1.367(4)
C112 C127 1.384(5)
C112 C114 1.438(4)
C112 C148 1.441(5)
C113 C115 1.445(4)
C114 C124 1.473(5)
C115 C143 1.384(5)
C116 C153 1.455(5)
C117 C144 1.446(5)
C117 C150 1.467(4)
C118 C145 1.382(5)
C118 C139 1.445(5)
C118 C123 1.446(5)
C119 C126 1.389(5)
C119 C137 1.448(5)
C119 C145 1.451(5)
C120 C137 1.383(5)
C120 C121 1.441(5)
C121 C152 1.392(5)
C121 C153 1.438(5)
C122 C157 1.437(5)
C123 C147 1.378(5)
C123 C140 1.448(5)
C125 C140 1.382(5)
C125 C151 1.424(5)
C125 C159 1.443(5)
C126 C147 1.433(5)
C126 C152 1.443(5)
C127 C156 1.448(5)
C128 C151 1.380(5)
C128 C136 1.450(5)
C129 C159 1.377(5)
C129 C141 1.447(5)
C129 C147 1.451(5)
C130 C158 1.393(5)
C130 C154 1.437(5)
C130 C159 1.443(5)
C132 C136 1.379(5)
C132 C140 1.441(5)
C132 C139 1.453(5)
C133 C143 1.440(5)
C133 C136 1.450(5)
C134 C146 1.437(5)
C134 C137 1.448(5)
C135 C1 1.576(4)
C138 C153 1.380(5)
C138 C160 1.442(5)
C138 C155 1.445(5)
C139 C142 1.384(5)
C141 C155 1.388(5)
C141 C152 1.446(5)
C142 C144 1.444(5)
C144 C146 1.387(5)
C145 C146 1.437(5)
C148 C160 1.387(5)
C149 C156 1.379(5)
C149 C158 1.443(5)
C149 C160 1.449(5)
C151 C154 1.452(5)
C154 C157 1.385(5)
C155 C158 1.439(5)
C156 C157 1.442(5)
N1 C2 1.443(4)
N1 C1 1.456(4)
C1 C11 1.495(4)
C2 C21 1.493(5)
C11 C16 1.377(5)
C11 C12 1.380(4)
C12 C13 1.369(5)
C13 C14 1.354(5)
C14 N15 1.310(5)
N15 C16 1.334(5)
C21 C22 1.376(5)
C21 C26 1.377(5)
C22 N23 1.324(5)
N23 C24 1.311(5)
C24 C25 1.336(5)
C25 C26 1.368(5)
Cl1A C1A 1.670(6)
C1A C2A 1.3900
C1A C6A 1.3900
C2A C3A 1.3900
C3A C4A 1.3900
C4A C5A 1.3900
C5A C6A 1.3900
Cl1B C1B 1.692(6)
C1B C2B 1.3900
C1B C6B 1.3900
C2B C3B 1.3900
C3B C4B 1.3900
C4B C5B 1.3900
C5B C6B 1.3900
Cl1C C1C 1.679(8)
C1C C2C 1.3900
C1C C6C 1.3900
C2C C3C 1.3900
C3C C4C 1.3900
C4C C5C 1.3900
C5C C6C 1.3900
